data_4319733
loop_
_publ_author_name
'Tosha M. Barclay'
'Leanne Beer'
'A. Wallace Cordes'
'Richard T. Oakley'
'Kathryn E. Preuss'
'Robert W. Reed'
'Nicholas J. Taylor'

_publ_contact_author
;
        Richard Oakley
        Department of Chemistry
        University of Waterloo
        Waterloo, Ontario
        N2L 3G1
        Canada
;
_publ_contact_author_email oakley@sciborg.uwaterloo.ca
_publ_contact_author_fax 519-746-0435
_publ_contact_author_phone 519-888-4582
_publ_section_title
;
 5,5'-Bridged Bis(1,2,3-dithiazoles): Spin States and Charge-Transfer
 Chemistry
;
_journal_name_full 'Inorganic Chemistry'
_journal_page_first 2709
_journal_page_last 2714
_journal_paper_doi 10.1021/ic0010095
_journal_volume 40
_journal_year 2001
_chemical_formula_moiety 'C4 S4 N4 Cl2 P F6 '
_chemical_formula_sum 'C4 Cl2 F6 N4 P S4'
_chemical_formula_weight 448.18
_chemical_name_systematic ?
_space_group_IT_number 15
_symmetry_cell_setting monoclinic
_symmetry_space_group_name_Hall '-C 2yc'
_symmetry_space_group_name_H-M 'C 1 2/c 1'
_cell_angle_alpha 90.0
_cell_angle_beta 112.17(1)
_cell_angle_gamma 90.0
_cell_formula_units_Z 4
_cell_length_a 11.699(4)
_cell_length_b 12.753(5)
_cell_length_c 10.461(4)
_cell_measurement_reflns_used 4293
_cell_measurement_temperature 293
_cell_measurement_theta_max 29.00
_cell_measurement_theta_min 2.00
_cell_volume 1445.4(9)
_computing_cell_refinement 'CrystalClear (Rigaku Corp, 1999)'
_computing_data_collection 'CrystalClear (Rigaku Corp, 1999)'
_computing_data_reduction 'TexSan (Molecular Structure Corp)'
_computing_molecular_graphics NRCVAX
_computing_publication_material NRCVAX
_computing_structure_refinement NRCVAX
_computing_structure_solution NRCVAX
_diffrn_ambient_temperature 293
_diffrn_measurement_device 'Rigaku Mercury CCD'
_diffrn_measurement_method 'Omega scan b/P/b '
_diffrn_radiation_monochromator graphite
_diffrn_radiation_source 'xray tube'
_diffrn_radiation_type 'Molybdenum K\a'
_diffrn_radiation_wavelength 0.7107
_diffrn_reflns_av_R_equivalents 0.022
_diffrn_reflns_limit_h_max 13
_diffrn_reflns_limit_h_min -15
_diffrn_reflns_limit_k_max 16
_diffrn_reflns_limit_k_min -16
_diffrn_reflns_limit_l_max 14
_diffrn_reflns_limit_l_min -14
_diffrn_reflns_number 1687
_diffrn_reflns_theta_max 25.00
_diffrn_reflns_theta_min 4.00
_exptl_absorpt_coefficient_mu 1.17
_exptl_absorpt_correction_T_max 0.86
_exptl_absorpt_correction_T_min 0.62
_exptl_absorpt_correction_type empirical
_exptl_crystal_colour black
_exptl_crystal_density_diffrn 2.060
_exptl_crystal_description block
_exptl_crystal_F_000 879.62
_exptl_crystal_size_max 0.65
_exptl_crystal_size_mid 0.40
_exptl_crystal_size_min 0.35
_refine_diff_density_max 0.65
_refine_diff_density_min -0.35
_refine_ls_extinction_method none
_refine_ls_goodness_of_fit_all 1.64
_refine_ls_hydrogen_treatment none
_refine_ls_matrix_type full
_refine_ls_number_constraints 0
_refine_ls_number_parameters 96
_refine_ls_number_reflns 1652
_refine_ls_number_restraints 0
_refine_ls_R_factor_all 0.062
_refine_ls_shift/esd_max 0.001
_refine_ls_structure_factor_coef F
_refine_ls_weighting_details 'w = 1/(\s^2^(F)+0.0016F^2^)'
_refine_ls_weighting_scheme calc
_refine_ls_wR_factor_all 0.086
_reflns_number_total 1687
_reflns_observed_criterion 'Inet > 0.0\s(Inet)'
_cod_data_source_file ic0010095_3.cif
_cod_data_source_block Compound_[3][PF6]
_cod_depositor_comments
;
The following automatic conversions were performed:

'_atom_site_thermal_displace_type' tag value 'Uij' was replaced with
'Uani' value 11 times.

'_symmetry_cell_setting' value 'Monoclinic'
changed to 'monoclinic' according to the built-in table from CIF Core
dictionary named 'cif_core.dic' version 2.4.1 from 2010-06-29.

Automatic conversion script
Id: cif_fix_values 1646 2011-03-28 12:23:43Z adriana 

The following automatic conversions were performed:

'_refine_ls_weighting_scheme' value '1/(\s^2^(F)+0.0016F^2^)' was
changed to 'calc'. New tag '_refine_ls_weighting_details' was
created. The value of the new tag was set to 'w =
1/(\s^2^(F)+0.0016F^2^)'.

Automatic conversion script
Id: cif_fix_values 3143 2015-03-26 13:38:13Z robertas 
;
_cod_original_sg_symbol_H-M 'C 2/c'
_cod_original_formula_sum 'C4 S4 N4 Cl2 P F6 '
_cod_database_code 4319733

loop_
_symmetry_equiv_pos_as_xyz
x,y,z
-x,-y,-z
1/2+x,1/2+y,z
1/2-x,1/2-y,-z
-x,y,1/2-z
x,-y,1/2+z
1/2-x,1/2+y,1/2-z
1/2+x,1/2-y,1/2+z

loop_
_atom_site_aniso_label
_atom_site_aniso_U_11
_atom_site_aniso_U_22
_atom_site_aniso_U_33
_atom_site_aniso_U_12
_atom_site_aniso_U_13
_atom_site_aniso_U_23
_atom_site_aniso_type_symbol
Cl 0.0571(7) 0.0754(9) 0.0480(7) -0.0092(5) 0.0149(5) -0.0188(5) Cl
P 0.0447(8) 0.0408(8) 0.0400(8) 0.00000 0.0110(6) 0.00000 P
F1 0.068(2) 0.0755(21) 0.079(2) 0.0008(15) -0.0130(16) 0.0099(16) F
F2 0.0892(25) 0.106(3) 0.130(3) 0.0022(20) 0.0587(25) -0.0468(24) F
F3 0.107(3) 0.094(3) 0.0907(24) -0.0312(21) 0.0138(21) 0.0377(20) F
S1 0.0684(8) 0.0437(6) 0.0427(6) -0.0089(5) 0.0205(5) -0.0092(4) S
S2 0.0976(11) 0.0426(7) 0.0565(7) -0.0020(6) 0.0313(7) -0.0031(5) S
N1 0.045(2) 0.0414(17) 0.0501(17) -0.0060(14) 0.020(2) -0.0055(14) N
N2 0.072(3) 0.0552(23) 0.0512(21) 0.0095(18) 0.0269(19) 0.0026(16) N
C1 0.047(2) 0.050(2) 0.0419(19) -0.0034(17) 0.0207(17) -0.0071(17) C
C2 0.0406(19) 0.039(2) 0.047(2) -0.0071(15) 0.0216(17) -0.0087(16) C

loop_
_atom_site_label
_atom_site_fract_x
_atom_site_fract_y
_atom_site_fract_z
_atom_site_U_iso_or_equiv
_atom_site_thermal_displace_type
_atom_site_calc_flag
_atom_site_refinement_flags
_atom_site_type_symbol
Cl 0.41459(11) 0.18325(10) 0.87039(11) 0.0616(8) Uani ? . Cl
P 0.00000 0.17212(11) 0.75000 0.0433(9) Uani ? S P
F1 0.1297(3) 0.1715(3) 0.8745(3) 0.0861(21) Uani ? . F
F2 0.0506(4) 0.0846(3) 0.6804(4) 0.103(3) Uani ? . F
F3 0.0499(4) 0.2595(3) 0.6800(4) 0.104(3) Uani ? . F
S1 0.20933(10) 0.04491(8) 0.48138(10) 0.0517(7) Uani ? . S
S2 0.27117(14) -0.07059(9) 0.62610(13) 0.0649(9) Uani ? . S
N1 0.2796(3) 0.2411(3) 0.5671(3) 0.0447(17) Uani ? . N
N2 0.3451(4) 0.0009(3) 0.7593(4) 0.0584(23) Uani ? . N
C1 0.3430(4) 0.1016(3) 0.7358(4) 0.0451(21) Uani ? . C
C2 0.2801(3) 0.1407(3) 0.5997(4) 0.0409(20) Uani ? . C

loop_
_atom_type_symbol
_atom_type_description
_atom_type_scat_dispersion_real
_atom_type_scat_dispersion_imag
_atom_type_scat_source
C ? 0.002 0.002 'International Tables Vol. IV Table 2.2B'
S ? 0.110 0.124 'International Tables Vol. IV Table 2.2B'
N ? 0.004 0.003 'International Tables Vol. IV Table 2.2B'
Cl ? 0.132 0.159 'International Tables Vol. IV Table 2.2B'
P ? 0.090 0.095 'International Tables Vol. IV Table 2.2B'
F ? 0.014 0.010 'International Tables Vol. IV Table 2.2B'

loop_
_geom_angle_atom_site_label_1
_geom_angle_atom_site_label_2
_geom_angle_atom_site_label_3
_geom_angle
_geom_angle_site_symmetry_1
_geom_angle_site_symmetry_2
_geom_angle_site_symmetry_3
_geom_angle_publ_flag
F1 P F1a 179.42(19) . . . ?
F1 P F2 88.04(21) . . . ?
F1 P F2a 91.55(20) . . . ?
F1 P F3 88.71(19) . . . ?
F1 P F3a 91.69(19) . . . ?
F1a P F2 91.55(20) . . . ?
F1a P F2a 88.04(21) . . . ?
F1a P F3 91.69(19) . . . ?
F1a P F3a 88.71(19) . . . ?
F2 P F2a 89.05(23) . . . ?
F2 P F3 90.99(24) . . . ?
F2 P F3a 179.73(21) . . . ?
F2a P F3 179.73(21) . . . ?
F2a P F3a 90.99(24) . . . ?
F3 P F3a 89.0(3) . . . ?
P F1 F2 45.65(13) . . . ?
P F1 F3 45.25(13) . . . ?
F2 F1 F3 61.12(19) . . . ?
P F2 F1 46.31(13) . . . ?
P F2 F2a 45.48(14) . . . ?
F1 F2 F2a 61.96(18) . . . ?
P F3 F1 46.04(12) . . . ?
P F3 F3a 45.51(16) . . . ?
F1 F3 F3a 61.89(17) . . . ?
S2 S1 C2 92.25(15) . . . ?
S1 S2 N2 99.04(16) . . . ?
N1b N1 C2 112.7(3) . . . ?
S2 N2 C1 115.3(3) . . . ?
Cl C1 N2 118.6(3) . . . ?
Cl C1 C2 121.5(3) . . . ?
N2 C1 C2 119.9(4) . . . ?
S1 C2 N1 123.3(3) . . . ?
S1 C2 C1 113.6(3) . . . ?
N1 C2 C1 123.1(3) . . . ?

loop_
_geom_bond_atom_site_label_1
_geom_bond_atom_site_label_2
_geom_bond_distance
_geom_bond_site_symmetry_1
_geom_bond_site_symmetry_2
_geom_bond_publ_flag
Cl C1 1.697(4) . . ?
P F1 1.584(3) . . ?
P F1a 1.584(3) . . ?
P F2 1.566(3) . . ?
P F2a 1.566(3) . . ?
P F3 1.563(3) . . ?
P F3a 1.563(3) . . ?
F1 F2 2.189(5) . . ?
F1 F3 2.200(5) . . ?
F2 F2a 2.197(7) . . ?
F3 F3a 2.190(9) . . ?
S1 S2 2.0391(17) . . ?
S1 C2 1.713(4) . . ?
S2 N2 1.616(4) . . ?
N1 N1b 1.330(7) . . ?
N1 C2 1.325(5) . . ?
N2 C1 1.305(6) . . ?
C1 C2 1.424(6) . . ?

loop_
_geom_contact_atom_site_label_1
_geom_contact_atom_site_label_2
_geom_contact_distance
_geom_contact_site_symmetry_1
_geom_contact_site_symmetry_2
_geom_contact_publ_flag
? ? ? ? ? ?

loop_
_geom_torsion_atom_site_label_1
_geom_torsion_atom_site_label_2
_geom_torsion_atom_site_label_3
_geom_torsion_atom_site_label_4
_geom_torsion
_geom_torsion_site_symmetry_1
_geom_torsion_site_symmetry_2
_geom_torsion_site_symmetry_3
_geom_torsion_site_symmetry_4
_geom_torsion_publ_flag
? ? ? ? ? ? ? ? ? ?
